data_4338466
loop_
_publ_author_name
'Hilbert, Jessica'
'N\"ather, Christian'
'Bensch, Wolfgang'

_publ_section_title
;
 Influence of the Synthesis Parameters onto Nucleation and Crystallization
 of Five New Tin-Sulfur Containing Compounds.
;
_journal_issue 11
_journal_name_full 'Inorganic chemistry'
_journal_page_first 5619
_journal_page_last 5630
_journal_paper_doi 10.1021/ic500369m
_journal_volume 53
_journal_year 2014
_chemical_formula_moiety 'Mn2C48H32N8, Sn2S8, Mn2C24H16N4, H2O'
_chemical_formula_sum 'C72 H50 Mn4 N12 O S8 Sn2'
_chemical_formula_weight 1812.86
_chemical_name_common '[Mn(phen)2]2[SnS4]2[Mn(phen)]2_H2O'
_chemical_name_systematic
; 
 [Mn(C12H8N2)2]2[SnS4]2[Mn(12H8N2)]2_H2O 
;
_space_group_IT_number 2
_symmetry_cell_setting triclinic
_symmetry_space_group_name_Hall '-P 1'
_symmetry_space_group_name_H-M 'P -1'
_atom_sites_solution_hydrogens geom
_atom_sites_solution_primary direct
_atom_sites_solution_secondary difmap
_audit_creation_method SHELXL-97
_cell_angle_alpha 103.381(3)
_cell_angle_beta 108.390(3)
_cell_angle_gamma 101.636(4)
_cell_formula_units_Z 1
_cell_length_a 10.8703(5)
_cell_length_b 12.5183(6)
_cell_length_c 14.9644(6)
_cell_measurement_reflns_used 7768
_cell_measurement_temperature 293(2)
_cell_measurement_theta_max 27.00
_cell_measurement_theta_min 1.51
_cell_volume 1794.71(16)
_computing_cell_refinement 'STOE-IPDS Program Package'
_computing_data_collection 'STOE-IPDS Program Package'
_computing_data_reduction 'STOE-IPDS Program Package'
_computing_molecular_graphics 'Bruker SHELXTL'
_computing_publication_material 'Bruker SHELXTL'
_computing_structure_refinement 'SHELXL-97 (Sheldrick, 1997)'
_computing_structure_solution 'SHELXS-97 (Sheldrick, 1990)'
_diffrn_ambient_temperature 293(2)
_diffrn_measured_fraction_theta_full 0.994
_diffrn_measured_fraction_theta_max 0.994
_diffrn_measurement_device_type 'Stoe Imaging Plate Diffraction System'
_diffrn_measurement_method '\f scans'
_diffrn_radiation_monochromator graphite
_diffrn_radiation_source 'fine-focus sealed tube'
_diffrn_radiation_type MoK\a
_diffrn_radiation_wavelength 0.71073
_diffrn_reflns_av_R_equivalents 0.0592
_diffrn_reflns_av_sigmaI/netI 0.0505
_diffrn_reflns_limit_h_max 13
_diffrn_reflns_limit_h_min -13
_diffrn_reflns_limit_k_max 15
_diffrn_reflns_limit_k_min -15
_diffrn_reflns_limit_l_max 19
_diffrn_reflns_limit_l_min -19
_diffrn_reflns_number 18641
_diffrn_reflns_theta_full 27.00
_diffrn_reflns_theta_max 27.00
_diffrn_reflns_theta_min 1.51
_diffrn_standards_decay_% none
_diffrn_standards_interval_count 0
_diffrn_standards_interval_time 0
_diffrn_standards_number 0
_exptl_absorpt_coefficient_mu 1.654
_exptl_absorpt_correction_T_max 0.8413
_exptl_absorpt_correction_T_min 0.7010
_exptl_absorpt_correction_type numerical
_exptl_absorpt_process_details 'X-Shape (STOE & CIE, 1998)'
_exptl_crystal_colour red
_exptl_crystal_density_diffrn 1.677
_exptl_crystal_density_method 'not measured'
_exptl_crystal_description needles
_exptl_crystal_F_000 902
_exptl_crystal_size_max 0.16
_exptl_crystal_size_mid 0.11
_exptl_crystal_size_min 0.07
_refine_diff_density_max 0.972
_refine_diff_density_min -0.720
_refine_diff_density_rms 0.095
_refine_ls_extinction_method none
_refine_ls_goodness_of_fit_ref 1.079
_refine_ls_hydrogen_treatment mixed
_refine_ls_matrix_type full
_refine_ls_number_parameters 451
_refine_ls_number_reflns 7768
_refine_ls_number_restraints 0
_refine_ls_restrained_S_all 1.079
_refine_ls_R_factor_all 0.0534
_refine_ls_R_factor_gt 0.0412
_refine_ls_shift/su_max 0.001
_refine_ls_shift/su_mean 0.000
_refine_ls_structure_factor_coef Fsqd
_refine_ls_weighting_details 'calc w=1/[\s^2^(Fo^2^)+(0.0497P)^2^+1.6665P] where P=(Fo^2^+2Fc^2^)/3'
_refine_ls_weighting_scheme calc
_refine_ls_wR_factor_gt 0.1039
_refine_ls_wR_factor_ref 0.1084
_reflns_number_gt 6507
_reflns_number_total 7768
_reflns_threshold_expression >2sigma(I)
_cod_data_source_file ic500369m_si_006.cif
_cod_data_source_block jh336
_cod_depositor_comments 'Adding full bibliography for 4338466--4338470.cif.'
_cod_original_cell_volume 1794.71(14)
_cod_original_sg_symbol_H-M P-1
_cod_database_code 4338466

loop_
_symmetry_equiv_pos_as_xyz
'x, y, z'
'-x, -y, -z'

loop_
_atom_site_label
_atom_site_type_symbol
_atom_site_fract_x
_atom_site_fract_y
_atom_site_fract_z
_atom_site_U_iso_or_equiv
_atom_site_adp_type
_atom_site_occupancy
_atom_site_symmetry_multiplicity
_atom_site_calc_flag
_atom_site_refinement_flags
_atom_site_disorder_assembly
_atom_site_disorder_group
Sn1 Sn 0.39047(3) 0.34218(2) 0.756310(19) 0.03089(8) Uani 1 1 d . . .
S1 S 0.15776(10) 0.25154(9) 0.65560(8) 0.0375(2) Uani 1 1 d . . .
S2 S 0.48746(10) 0.35797(9) 0.63698(8) 0.0379(2) Uani 1 1 d . . .
S3 S 0.47099(10) 0.53517(8) 0.87679(7) 0.0346(2) Uani 1 1 d . . .
S4 S 0.48507(12) 0.24571(9) 0.86824(8) 0.0408(2) Uani 1 1 d . . .
Mn1 Mn 0.24496(6) 0.25719(5) 0.51663(4) 0.03183(14) Uani 1 1 d . . .
N1 N 0.1840(3) 0.4053(3) 0.4766(3) 0.0356(7) Uani 1 1 d . . .
N2 N 0.0279(3) 0.1830(3) 0.3860(3) 0.0354(7) Uani 1 1 d . . .
C1 C 0.2628(5) 0.5126(4) 0.5183(3) 0.0431(10) Uani 1 1 d . . .
H1 H 0.3484 0.5277 0.5666 0.052 Uiso 1 1 calc R . .
C2 C 0.2236(5) 0.6046(4) 0.4931(4) 0.0521(12) Uani 1 1 d . . .
H2 H 0.2824 0.6791 0.5237 0.063 Uiso 1 1 calc R . .
C3 C 0.0981(5) 0.5838(4) 0.4232(4) 0.0504(11) Uani 1 1 d . . .
H3 H 0.0703 0.6443 0.4059 0.061 Uiso 1 1 calc R . .
C4 C 0.0111(4) 0.4715(4) 0.3774(3) 0.0388(9) Uani 1 1 d . . .
C5 C -0.1227(5) 0.4423(4) 0.3033(4) 0.0476(11) Uani 1 1 d . . .
H5 H -0.1555 0.5004 0.2851 0.057 Uiso 1 1 calc R . .
C6 C -0.2010(5) 0.3333(5) 0.2600(4) 0.0500(11) Uani 1 1 d . . .
H6 H -0.2880 0.3169 0.2131 0.060 Uiso 1 1 calc R . .
C7 C -0.1536(4) 0.2407(4) 0.2844(3) 0.0409(9) Uani 1 1 d . . .
C8 C -0.2300(5) 0.1243(4) 0.2388(4) 0.0512(11) Uani 1 1 d . . .
H8 H -0.3166 0.1038 0.1902 0.061 Uiso 1 1 calc R . .
C9 C -0.1775(5) 0.0412(4) 0.2657(4) 0.0497(11) Uani 1 1 d . . .
H9 H -0.2268 -0.0361 0.2352 0.060 Uiso 1 1 calc R . .
C10 C -0.0476(5) 0.0749(4) 0.3402(3) 0.0424(9) Uani 1 1 d . . .
H10 H -0.0126 0.0178 0.3584 0.051 Uiso 1 1 calc R . .
C11 C -0.0243(4) 0.2665(3) 0.3580(3) 0.0346(8) Uani 1 1 d . . .
C12 C 0.0600(4) 0.3833(3) 0.4055(3) 0.0327(8) Uani 1 1 d . . .
N21 N 0.7994(4) 0.3709(4) 1.0388(3) 0.0512(10) Uani 1 1 d . . .
N22 N 0.8046(4) 0.5905(4) 1.0554(3) 0.0509(10) Uani 1 1 d . . .
C21 C 0.7961(6) 0.2631(5) 1.0303(4) 0.0605(14) Uani 1 1 d . . .
H21 H 0.7128 0.2064 0.9965 0.073 Uiso 1 1 calc R . .
C22 C 0.9115(7) 0.2297(7) 1.0694(5) 0.0767(18) Uani 1 1 d . . .
H22 H 0.9044 0.1526 1.0624 0.092 Uiso 1 1 calc R . .
C23 C 1.0342(6) 0.3113(7) 1.1180(5) 0.0767(19) Uani 1 1 d . . .
H23 H 1.1119 0.2903 1.1443 0.092 Uiso 1 1 calc R . .
C24 C 1.0435(5) 0.4261(6) 1.1284(4) 0.0651(16) Uani 1 1 d . . .
C25 C 1.1670(6) 0.5163(8) 1.1773(5) 0.080(2) Uani 1 1 d . . .
H25 H 1.2477 0.4993 1.2035 0.096 Uiso 1 1 calc R . .
C26 C 1.1695(6) 0.6254(8) 1.1864(5) 0.083(2) Uani 1 1 d . . .
H26 H 1.2523 0.6828 1.2189 0.100 Uiso 1 1 calc R . .
C27 C 1.0484(5) 0.6570(6) 1.1476(4) 0.0679(16) Uani 1 1 d . . .
C28 C 1.0453(6) 0.7693(6) 1.1548(5) 0.080(2) Uani 1 1 d . . .
H28 H 1.1256 0.8296 1.1865 0.096 Uiso 1 1 calc R . .
C29 C 0.9259(7) 0.7914(6) 1.1160(5) 0.0788(19) Uani 1 1 d . . .
H29 H 0.9235 0.8666 1.1232 0.095 Uiso 1 1 calc R . .
C30 C 0.8045(6) 0.6980(5) 1.0640(5) 0.0625(14) Uani 1 1 d . . .
H30 H 0.7231 0.7129 1.0354 0.075 Uiso 1 1 calc R . .
C31 C 0.9236(5) 0.5685(5) 1.0967(3) 0.0537(13) Uani 1 1 d . . .
C32 C 0.9219(5) 0.4532(5) 1.0882(3) 0.0520(12) Uani 1 1 d . . .
Mn2 Mn 0.61638(6) 0.43926(5) 0.98956(5) 0.03490(14) Uani 1 1 d . . .
N41 N 0.3249(3) 0.2362(3) 0.3855(3) 0.0353(7) Uani 1 1 d . . .
N42 N 0.2664(4) 0.0792(3) 0.4752(3) 0.0373(7) Uani 1 1 d . . .
C41 C 0.3559(5) 0.3135(4) 0.3426(4) 0.0448(10) Uani 1 1 d . . .
H41 H 0.3402 0.3839 0.3623 0.054 Uiso 1 1 calc R . .
C42 C 0.4103(6) 0.2960(5) 0.2703(4) 0.0571(13) Uani 1 1 d . . .
H42 H 0.4281 0.3524 0.2413 0.068 Uiso 1 1 calc R . .
C43 C 0.4372(6) 0.1945(5) 0.2425(5) 0.0656(15) Uani 1 1 d . . .
H43 H 0.4734 0.1811 0.1938 0.079 Uiso 1 1 calc R . .
C44 C 0.4102(5) 0.1095(4) 0.2872(4) 0.0472(11) Uani 1 1 d . . .
C45 C 0.4397(6) 0.0029(5) 0.2664(4) 0.0592(14) Uani 1 1 d . . .
H45 H 0.4764 -0.0148 0.2185 0.071 Uiso 1 1 calc R . .
C46 C 0.4160(5) -0.0727(4) 0.3140(4) 0.0529(12) Uani 1 1 d . . .
H46 H 0.4392 -0.1405 0.2999 0.063 Uiso 1 1 calc R . .
C47 C 0.3560(4) -0.0511(4) 0.3860(3) 0.0402(9) Uani 1 1 d . . .
C48 C 0.3254(5) -0.1281(4) 0.4351(4) 0.0517(11) Uani 1 1 d . . .
H48 H 0.3460 -0.1973 0.4230 0.062 Uiso 1 1 calc R . .
C49 C 0.2650(6) -0.1018(4) 0.5011(4) 0.0585(14) Uani 1 1 d . . .
H49 H 0.2415 -0.1535 0.5329 0.070 Uiso 1 1 calc R . .
C50 C 0.2394(6) 0.0040(4) 0.5198(4) 0.0496(11) Uani 1 1 d . . .
H50 H 0.2010 0.0225 0.5665 0.060 Uiso 1 1 calc R . .
C51 C 0.3236(4) 0.0534(3) 0.4080(3) 0.0337(8) Uani 1 1 d . . .
C52 C 0.3533(4) 0.1359(3) 0.3595(3) 0.0364(8) Uani 1 1 d . . .
O1 O 0.4383(15) 0.0880(13) 0.0087(8) 0.140(5) Uani 0.50 1 d P . .
H1O1 H 0.4476 0.1489 0.0489 0.210 Uiso 0.25 1 d PR A 1
H2O1 H 0.3551 0.0662 -0.0144 0.210 Uiso 0.25 1 d PR A 1
H3O1 H 0.4461 0.1523 0.0029 0.210 Uiso 0.25 1 d PR A 2
H4O1 H 0.5145 0.0822 0.0337 0.210 Uiso 0.25 1 d PR A 2

loop_
_atom_site_aniso_label
_atom_site_aniso_U_11
_atom_site_aniso_U_22
_atom_site_aniso_U_33
_atom_site_aniso_U_23
_atom_site_aniso_U_13
_atom_site_aniso_U_12
Sn1 0.03163(14) 0.03539(14) 0.02675(13) 0.00927(10) 0.01052(10) 0.01390(10)
S1 0.0321(5) 0.0448(5) 0.0365(5) 0.0127(4) 0.0133(4) 0.0129(4)
S2 0.0338(5) 0.0482(6) 0.0335(5) 0.0118(4) 0.0149(4) 0.0138(4)
S3 0.0427(5) 0.0346(5) 0.0310(5) 0.0116(4) 0.0169(4) 0.0146(4)
S4 0.0492(6) 0.0368(5) 0.0342(5) 0.0110(4) 0.0094(4) 0.0192(4)
Mn1 0.0383(3) 0.0292(3) 0.0299(3) 0.0106(2) 0.0117(2) 0.0148(2)
N1 0.0404(18) 0.0305(16) 0.0385(18) 0.0148(14) 0.0132(15) 0.0147(14)
N2 0.0390(18) 0.0338(17) 0.0369(18) 0.0141(14) 0.0155(15) 0.0130(14)
C1 0.047(2) 0.032(2) 0.044(2) 0.0130(18) 0.0085(19) 0.0112(17)
C2 0.061(3) 0.029(2) 0.066(3) 0.017(2) 0.022(3) 0.013(2)
C3 0.063(3) 0.038(2) 0.064(3) 0.028(2) 0.027(3) 0.025(2)
C4 0.047(2) 0.042(2) 0.043(2) 0.0214(19) 0.0239(19) 0.0254(19)
C5 0.053(3) 0.058(3) 0.046(3) 0.027(2) 0.020(2) 0.033(2)
C6 0.039(2) 0.069(3) 0.050(3) 0.029(2) 0.014(2) 0.027(2)
C7 0.035(2) 0.052(2) 0.039(2) 0.018(2) 0.0145(18) 0.0147(18)
C8 0.040(2) 0.058(3) 0.045(3) 0.014(2) 0.009(2) 0.008(2)
C9 0.046(3) 0.044(2) 0.050(3) 0.010(2) 0.016(2) 0.004(2)
C10 0.048(2) 0.038(2) 0.044(2) 0.0160(19) 0.019(2) 0.0129(18)
C11 0.039(2) 0.039(2) 0.0328(19) 0.0158(17) 0.0164(17) 0.0156(17)
C12 0.037(2) 0.036(2) 0.0312(19) 0.0141(16) 0.0158(16) 0.0168(16)
N21 0.039(2) 0.073(3) 0.045(2) 0.019(2) 0.0152(17) 0.025(2)
N22 0.0362(19) 0.060(3) 0.049(2) 0.0058(19) 0.0203(17) 0.0067(17)
C21 0.053(3) 0.082(4) 0.061(3) 0.031(3) 0.024(3) 0.037(3)
C22 0.070(4) 0.103(5) 0.078(4) 0.039(4) 0.031(3) 0.052(4)
C23 0.056(3) 0.125(6) 0.069(4) 0.045(4) 0.022(3) 0.053(4)
C24 0.044(3) 0.115(5) 0.042(3) 0.029(3) 0.017(2) 0.031(3)
C25 0.039(3) 0.139(7) 0.060(4) 0.031(4) 0.015(3) 0.030(4)
C26 0.032(3) 0.133(7) 0.053(3) 0.013(4) 0.004(2) -0.001(3)
C27 0.039(3) 0.098(5) 0.050(3) 0.010(3) 0.019(2) 0.000(3)
C28 0.052(3) 0.089(5) 0.069(4) 0.003(4) 0.022(3) -0.015(3)
C29 0.071(4) 0.064(4) 0.079(4) -0.003(3) 0.034(4) -0.005(3)
C30 0.052(3) 0.064(3) 0.071(4) 0.012(3) 0.035(3) 0.008(2)
C31 0.031(2) 0.085(4) 0.035(2) 0.009(2) 0.0148(18) 0.006(2)
C32 0.035(2) 0.086(4) 0.034(2) 0.018(2) 0.0139(18) 0.017(2)
Mn2 0.0300(3) 0.0426(3) 0.0326(3) 0.0099(3) 0.0126(2) 0.0132(2)
N41 0.0394(18) 0.0338(17) 0.0380(18) 0.0134(14) 0.0177(15) 0.0147(14)
N42 0.052(2) 0.0311(16) 0.0398(18) 0.0171(15) 0.0230(16) 0.0191(15)
C41 0.051(3) 0.044(2) 0.046(2) 0.023(2) 0.022(2) 0.014(2)
C42 0.062(3) 0.061(3) 0.061(3) 0.031(3) 0.034(3) 0.015(3)
C43 0.072(4) 0.072(4) 0.073(4) 0.027(3) 0.053(3) 0.018(3)
C44 0.048(2) 0.047(2) 0.053(3) 0.013(2) 0.031(2) 0.012(2)
C45 0.060(3) 0.054(3) 0.071(4) 0.007(3) 0.042(3) 0.017(2)
C46 0.048(3) 0.042(2) 0.071(3) 0.004(2) 0.033(2) 0.016(2)
C47 0.039(2) 0.034(2) 0.047(2) 0.0076(18) 0.0160(18) 0.0166(17)
C48 0.065(3) 0.034(2) 0.060(3) 0.015(2) 0.024(2) 0.022(2)
C49 0.090(4) 0.038(2) 0.066(3) 0.027(2) 0.039(3) 0.030(3)
C50 0.075(3) 0.039(2) 0.052(3) 0.024(2) 0.034(3) 0.024(2)
C51 0.0333(19) 0.0305(18) 0.037(2) 0.0088(16) 0.0128(16) 0.0114(15)
C52 0.036(2) 0.034(2) 0.035(2) 0.0065(17) 0.0139(17) 0.0077(16)
O1 0.157(12) 0.192(14) 0.063(7) 0.052(8) 0.053(7) 0.004(10)

loop_
_atom_type_symbol
_atom_type_description
_atom_type_scat_dispersion_real
_atom_type_scat_dispersion_imag
_atom_type_scat_source
C C 0.0033 0.0016 'International Tables Vol C Tables 4.2.6.8 and 6.1.1.4'
H H 0.0000 0.0000 'International Tables Vol C Tables 4.2.6.8 and 6.1.1.4'
N N 0.0061 0.0033 'International Tables Vol C Tables 4.2.6.8 and 6.1.1.4'
O O 0.0106 0.0060 'International Tables Vol C Tables 4.2.6.8 and 6.1.1.4'
S S 0.1246 0.1234 'International Tables Vol C Tables 4.2.6.8 and 6.1.1.4'
Mn Mn 0.3368 0.7283 'International Tables Vol C Tables 4.2.6.8 and 6.1.1.4'
Sn Sn -0.6537 1.4246 'International Tables Vol C Tables 4.2.6.8 and 6.1.1.4'

loop_
_geom_angle_atom_site_label_1
_geom_angle_atom_site_label_2
_geom_angle_atom_site_label_3
_geom_angle
_geom_angle_site_symmetry_1
_geom_angle_site_symmetry_3
S1 Sn1 S2 102.17(4) . .
S1 Sn1 S4 113.99(4) . .
S2 Sn1 S4 116.12(4) . .
S1 Sn1 S3 121.99(4) . .
S2 Sn1 S3 105.60(4) . .
S4 Sn1 S3 97.55(4) . .
S1 Sn1 Mn1 51.38(3) . .
S2 Sn1 Mn1 50.81(3) . .
S4 Sn1 Mn1 131.47(3) . .
S3 Sn1 Mn1 130.31(3) . .
Sn1 S1 Mn1 82.19(3) . .
Sn1 S2 Mn1 82.67(3) . .
Sn1 S3 Mn2 116.60(4) . 2_667
Sn1 S3 Mn2 82.44(3) . .
Mn2 S3 Mn2 80.14(3) 2_667 .
Sn1 S4 Mn2 86.62(4) . .
N1 Mn1 N42 151.70(13) . .
N1 Mn1 N41 86.63(12) . .
N42 Mn1 N41 71.72(12) . .
N1 Mn1 N2 72.11(12) . .
N42 Mn1 N2 87.28(12) . .
N41 Mn1 N2 83.85(12) . .
N1 Mn1 S2 100.48(10) . .
N42 Mn1 S2 97.00(10) . .
N41 Mn1 S2 88.43(9) . .
N2 Mn1 S2 169.55(9) . .
N1 Mn1 S1 100.59(9) . .
N42 Mn1 S1 100.55(9) . .
N41 Mn1 S1 172.26(9) . .
N2 Mn1 S1 95.64(9) . .
S2 Mn1 S1 92.95(4) . .
N1 Mn1 Sn1 106.17(9) . .
N42 Mn1 Sn1 102.01(9) . .
N41 Mn1 Sn1 134.29(9) . .
N2 Mn1 Sn1 141.83(8) . .
S2 Mn1 Sn1 46.52(2) . .
S1 Mn1 Sn1 46.44(3) . .
C1 N1 C12 118.5(3) . .
C1 N1 Mn1 123.3(3) . .
C12 N1 Mn1 118.2(3) . .
C10 N2 C11 117.6(4) . .
C10 N2 Mn1 128.8(3) . .
C11 N2 Mn1 113.6(3) . .
N1 C1 C2 122.9(4) . .
C3 C2 C1 119.1(4) . .
C2 C3 C4 119.9(4) . .
C3 C4 C12 117.3(4) . .
C3 C4 C5 123.3(4) . .
C12 C4 C5 119.3(4) . .
C6 C5 C4 121.2(4) . .
C5 C6 C7 121.3(4) . .
C11 C7 C8 117.5(4) . .
C11 C7 C6 118.9(4) . .
C8 C7 C6 123.6(4) . .
C9 C8 C7 120.1(4) . .
C8 C9 C10 118.6(4) . .
N2 C10 C9 123.7(4) . .
N2 C11 C7 122.5(4) . .
N2 C11 C12 117.4(4) . .
C7 C11 C12 120.1(4) . .
N1 C12 C4 122.3(4) . .
N1 C12 C11 118.6(3) . .
C4 C12 C11 119.1(4) . .
C21 N21 C32 117.8(4) . .
C21 N21 Mn2 126.9(4) . .
C32 N21 Mn2 115.1(3) . .
C30 N22 C31 119.3(5) . .
C30 N22 Mn2 124.2(4) . .
C31 N22 Mn2 116.1(4) . .
N21 C21 C22 123.3(6) . .
C23 C22 C21 119.1(7) . .
C22 C23 C24 120.0(5) . .
C23 C24 C32 117.6(6) . .
C23 C24 C25 123.6(6) . .
C32 C24 C25 118.8(7) . .
C26 C25 C24 121.0(6) . .
C25 C26 C27 122.1(6) . .
C28 C27 C31 117.3(6) . .
C28 C27 C26 124.5(6) . .
C31 C27 C26 118.3(7) . .
C29 C28 C27 120.5(6) . .
C28 C29 C30 119.2(7) . .
N22 C30 C29 121.6(6) . .
N22 C31 C27 122.1(6) . .
N22 C31 C32 118.7(4) . .
C27 C31 C32 119.2(5) . .
N21 C32 C24 122.2(6) . .
N21 C32 C31 117.1(4) . .
C24 C32 C31 120.6(5) . .
N22 Mn2 N21 72.54(16) . .
N22 Mn2 S3 101.30(10) . 2_667
N21 Mn2 S3 107.27(11) . 2_667
N22 Mn2 S4 149.38(10) . .
N21 Mn2 S4 88.53(12) . .
S3 Mn2 S4 107.31(4) 2_667 .
N22 Mn2 S3 94.60(12) . .
N21 Mn2 S3 151.69(11) . .
S3 Mn2 S3 99.86(3) 2_667 .
S4 Mn2 S3 91.09(4) . .
C41 N41 C52 117.7(4) . .
C41 N41 Mn1 128.1(3) . .
C52 N41 Mn1 113.9(3) . .
C50 N42 C51 118.5(3) . .
C50 N42 Mn1 123.5(3) . .
C51 N42 Mn1 117.6(3) . .
N41 C41 C42 124.1(4) . .
C43 C42 C41 118.7(5) . .
C42 C43 C44 120.2(5) . .
C43 C44 C52 116.4(4) . .
C43 C44 C45 124.6(4) . .
C52 C44 C45 119.0(4) . .
C46 C45 C44 121.8(4) . .
C45 C46 C47 121.3(4) . .
C48 C47 C51 117.8(4) . .
C48 C47 C46 123.6(4) . .
C51 C47 C46 118.6(4) . .
C49 C48 C47 119.7(4) . .
C48 C49 C50 118.7(5) . .
N42 C50 C49 123.6(4) . .
N42 C51 C47 121.6(4) . .
N42 C51 C52 118.3(3) . .
C47 C51 C52 120.0(4) . .
N41 C52 C44 122.9(4) . .
N41 C52 C51 117.9(3) . .
C44 C52 C51 119.2(4) . .

loop_
_geom_bond_atom_site_label_1
_geom_bond_atom_site_label_2
_geom_bond_distance
_geom_bond_site_symmetry_2
Sn1 S1 2.3670(11) .
Sn1 S2 2.3678(10) .
Sn1 S4 2.3816(11) .
Sn1 S3 2.4471(10) .
Sn1 Mn1 3.2363(7) .
S1 Mn1 2.5521(12) .
S2 Mn1 2.5289(12) .
S3 Mn2 2.4555(11) 2_667
S3 Mn2 2.6090(12) .
S4 Mn2 2.4775(13) .
Mn1 N1 2.234(3) .
Mn1 N42 2.251(3) .
Mn1 N41 2.368(3) .
Mn1 N2 2.370(4) .
N1 C1 1.319(5) .
N1 C12 1.354(5) .
N2 C10 1.321(6) .
N2 C11 1.371(5) .
C1 C2 1.396(6) .
C2 C3 1.362(7) .
C3 C4 1.397(7) .
C4 C12 1.410(5) .
C4 C5 1.435(7) .
C5 C6 1.335(7) .
C6 C7 1.435(6) .
C7 C11 1.403(6) .
C7 C8 1.405(7) .
C8 C9 1.363(7) .
C9 C10 1.401(7) .
C11 C12 1.432(6) .
N21 C21 1.319(7) .
N21 C32 1.361(7) .
N21 Mn2 2.299(4) .
N22 C30 1.322(7) .
N22 C31 1.360(6) .
N22 Mn2 2.246(4) .
C21 C22 1.397(7) .
C22 C23 1.359(10) .
C23 C24 1.388(10) .
C24 C32 1.413(7) .
C24 C25 1.414(10) .
C25 C26 1.335(11) .
C26 C27 1.435(9) .
C27 C28 1.393(10) .
C27 C31 1.414(7) .
C28 C29 1.357(10) .
C29 C30 1.422(8) .
C31 C32 1.416(8) .
Mn2 S3 2.4555(11) 2_667
N41 C41 1.324(5) .
N41 C52 1.353(5) .
N42 C50 1.310(5) .
N42 C51 1.352(5) .
C41 C42 1.383(7) .
C42 C43 1.362(8) .
C43 C44 1.412(7) .
C44 C52 1.415(6) .
C44 C45 1.423(7) .
C45 C46 1.341(8) .
C46 C47 1.428(6) .
C47 C48 1.390(7) .
C47 C51 1.415(5) .
C48 C49 1.363(7) .
C49 C50 1.392(6) .
C51 C52 1.434(6) .
